data_2006093
loop_
_publ_author_name
'Stock, Norbert'
'Schnick, Wolfgang'

_publ_contact_author
;
    Prof. Wolfgang Schnick
    Laboratorium f\"ur Anorganische Chemie
    Universit\"atsstr. 30
    D-95440 Bayreuth
    Germany
;
_publ_section_title
;
 Trisodium Trimetaphosphimate Monohydrate
;
_journal_issue 5
_journal_name_full 'Acta Crystallographica Section C'
_journal_page_first 532
_journal_page_last 534
_journal_paper_doi 10.1107/S010827019601520X
_journal_volume 53
_journal_year 1997
_chemical_formula_moiety 'Na3, (P O2 N H)3 , H2 O'
_chemical_formula_structural 'Na3 (P O2 N H)3 H2 O'
_chemical_formula_sum 'H5 N3 Na3 O7 P3'
_chemical_formula_weight 320.95
_chemical_name_common 'Trisodium trimetaphosphimate monohydrate'
_chemical_name_systematic
;
 Trisodium-tri-\m-imido-cyclotriphosphate monohydrate
;
_space_group_IT_number 5
_symmetry_cell_setting monoclinic
_symmetry_space_group_name_Hall 'C 2y'
_symmetry_space_group_name_H-M 'C 1 2 1'
_audit_creation_method SHELXL
_cell_angle_alpha 90.00
_cell_angle_beta 104.394(6)
_cell_angle_gamma 90.00
_cell_formula_units_Z 4
_cell_length_a 9.8797(7)
_cell_length_b 12.2119(8)
_cell_length_c 7.6464(6)
_cell_measurement_reflns_used 69
_cell_measurement_temperature 173(2)
_cell_measurement_theta_max 17.43
_cell_measurement_theta_min 5.41
_cell_volume 893.58(11)
_computing_cell_refinement XSCANS
_computing_data_collection 'XSCANS (Siemens, 1994)'
_computing_data_reduction 'SHELXTL-Plus (Sheldrick, 1994)'
_computing_molecular_graphics SHELXTL-Plus
_computing_publication_material SHELXTL-Plus
_computing_structure_refinement 'SHELXL93 (Sheldrick, 1993)'
_computing_structure_solution
;
(Sheldrick, 1994)
;
_diffrn_ambient_temperature 173(2)
_diffrn_measurement_device 'Siemens P4'
_diffrn_measurement_method '\w scans'
_diffrn_radiation_monochromator graphite
_diffrn_radiation_source 'fine-focus sealed tube'
_diffrn_radiation_type MoK\a
_diffrn_radiation_wavelength 0.71073
_diffrn_reflns_av_R_equivalents 0.0367
_diffrn_reflns_av_sigmaI/netI 0.0476
_diffrn_reflns_limit_h_max 13
_diffrn_reflns_limit_h_min -13
_diffrn_reflns_limit_k_max 17
_diffrn_reflns_limit_k_min -17
_diffrn_reflns_limit_l_max 10
_diffrn_reflns_limit_l_min -10
_diffrn_reflns_number 5209
_diffrn_reflns_theta_max 30.00
_diffrn_reflns_theta_min 2.70
_diffrn_standards_decay_% 5.24
_diffrn_standards_interval_count 97
_diffrn_standards_number 3
_exptl_absorpt_coefficient_mu 0.836
_exptl_absorpt_correction_T_max 0.951
_exptl_absorpt_correction_T_min 0.866
_exptl_absorpt_correction_type
;
empirical via \y scans using XSCANS (Siemens, 1994) and SHELXTL-Plus
(Sheldrick, 1994)
;
_exptl_crystal_colour Colourless
_exptl_crystal_density_diffrn 2.386
_exptl_crystal_density_meas ?
_exptl_crystal_description Column
_exptl_crystal_F_000 640
_exptl_crystal_size_max 0.26
_exptl_crystal_size_mid 0.08
_exptl_crystal_size_min 0.06
_refine_diff_density_max 0.40
_refine_diff_density_min -0.32
_refine_ls_abs_structure_details 'Flack (1983)'
_refine_ls_abs_structure_Flack 0.34(12)
_refine_ls_extinction_method none
_refine_ls_goodness_of_fit_all 1.031
_refine_ls_goodness_of_fit_obs 1.040
_refine_ls_hydrogen_treatment
;
H atoms were refined using a riding model, starting from Fourier coordinates
;
_refine_ls_matrix_type full
_refine_ls_number_parameters 152
_refine_ls_number_reflns 2616
_refine_ls_number_restraints 1
_refine_ls_restrained_S_all 1.030
_refine_ls_restrained_S_obs 1.039
_refine_ls_R_factor_all 0.0435
_refine_ls_R_factor_obs .0311
_refine_ls_shift/esd_max 0.001
_refine_ls_shift/esd_mean 0.000
_refine_ls_structure_factor_coef Fsqd
_refine_ls_weighting_details 'w = 1/[\s^2^(Fo^2^)+(0.0311P)^2^] where P=(Fo^2^+2Fc^2^)/3'
_refine_ls_weighting_scheme calc
_refine_ls_wR_factor_all 0.0663
_refine_ls_wR_factor_obs .0619
_reflns_number_observed 2259
_reflns_number_total 2616
_reflns_observed_criterion >2sigma(I)
_cod_data_source_file bm1119.cif
_cod_data_source_block norb5
_cod_depositor_comments
;
The following automatic conversions were performed:
'_symmetry_cell_setting' value 'Monoclinic' changed to 'monoclinic'
according to '/home/saulius/struct/CIF-dictionaries/cif_core.dic'
dictionary named 'cif_core.dic' version 2.4.1 from 2010-06-29.

Automatic conversion script
Id: cif_fix_enum 1527 2010-12-29 10:47:43Z saulius 

The following automatic conversions were performed:

'_symmetry_cell_setting' value 'Monoclinic' changed to 'monoclinic'
according to /home/saulius/struct/CIF-dictionaries/cif_core.dic
dictionary named 'cif_core.dic' version 2.4.1 from 2010-06-29.

Automatic conversion script
Id: cif_fix_values 1715 2011-07-08 13:25:40Z adriana 

The following automatic conversions were performed:

'_exptl_crystal_density_meas' value 'not measured' was changed to '?'
- the value is perceived as not measured.

Automatic conversion script
Id: cif_fix_values 3008 2015-01-20 13:52:24Z robertas 

The following automatic conversions were performed:

'_refine_ls_weighting_scheme' value 'calc w =
1/[\s^2^(Fo^2^)+(0.0311P)^2^] where P=(Fo^2^+2Fc^2^)/3' was changed
to 'calc'. New tag '_refine_ls_weighting_details' was created. The
value of the new tag was set to 'w = 1/[\s^2^(Fo^2^)+(0.0311P)^2^]
where P=(Fo^2^+2Fc^2^)/3'.

Automatic conversion script
Id: cif_fix_values 3143 2015-03-26 13:38:13Z robertas 
;
_cod_original_sg_symbol_H-M 'C 2'
_cod_database_code 2006093

loop_
_symmetry_equiv_pos_as_xyz
'x, y, z'
'-x, y, -z'
'x+1/2, y+1/2, z'
'-x+1/2, y+1/2, -z'

loop_
_atom_site_aniso_label
_atom_site_aniso_U_11
_atom_site_aniso_U_22
_atom_site_aniso_U_33
_atom_site_aniso_U_12
_atom_site_aniso_U_13
_atom_site_aniso_U_23
P1 .0066(3) .0099(3) .0065(2) .0000(4) .0009(2) -.0002(3)
P2 .0075(4) .0075(3) .0077(3) .0010(3) .0024(3) .0005(3)
P3 .0081(4) .0076(3) .0088(3) -.0006(3) .0021(3) -.0007(3)
Na1 .0117(4) .0138(5) .0098(4) -.0012(7) .0020(3) .0011(6)
Na2 .0143(11) .0131(10) .0154(9) .000 .0042(8) .000
Na3 .0268(13) .0111(9) .0181(9) .000 .0122(9) .000
Na4 .0218(7) .0157(6) .0194(6) -.0009(5) .0074(5) -.0035(5)
O1A .0082(7) .0126(8) .0097(7) -.0025(12) .0019(6) .0002(10)
O1B .0103(8) .0163(12) .0090(8) -.0017(8) .0013(6) .0025(7)
O2A .0098(11) .0136(11) .0132(9) -.0018(9) .0053(8) .0009(8)
O2B .0127(13) .0118(11) .0123(10) .0040(9) .0021(9) .0018(8)
O3A .0143(13) .0127(11) .0153(10) .0014(9) .0085(9) .0013(8)
O3B .0096(12) .0115(10) .0136(10) -.0031(9) .0015(9) -.0024(9)
O4A .027(2) .011(2) .0102(14) .000 .0074(13) .000
O4B .035(2) .0089(15) .0127(15) .000 .0054(15) .000
N1 .0081(13) .0103(13) .0076(10) .0016(10) .0011(9) .0001(9)
N2 .0065(9) .0084(9) .0094(9) -.0001(12) -.0007(7) -.0008(11)
N3 .0118(14) .0079(11) .0088(10) .0004(11) .0009(10) -.0011(9)

loop_
_atom_site_label
_atom_site_fract_x
_atom_site_fract_y
_atom_site_fract_z
_atom_site_U_iso_or_equiv
_atom_site_thermal_displace_type
_atom_site_calc_flag
_atom_site_refinement_flags
_atom_site_occupancy
_atom_site_disorder_group
_atom_site_type_symbol
P1 .77111(6) .61560(8) .15493(8) .00777(12) Uani d . 1 . P
P2 .64506(9) .74470(6) -.17148(10) .0075(2) Uani d . 1 . P
P3 .63899(9) .50337(6) -.19318(11) .0082(2) Uani d . 1 . P
Na1 .87932(10) .62554(14) .61559(13) .0119(2) Uani d . 1 . Na
Na2 1 .7710(2) 0 .0142(4) Uani d S 1 . Na
Na3 1 .4687(2) 0 .0175(5) Uani d S 1 . Na
Na4 .72100(14) .41584(10) -.5720(2) .0186(3) Uani d . 1 . Na
O1A .9208(2) .6179(2) .1454(2) .0103(3) Uani d . 1 . O
O1B .7368(2) .6037(2) .3330(2) .0120(4) Uani d . 1 . O
O2A .7745(3) .7624(2) -.2368(3) .0117(5) Uani d . 1 . O
O2B .5343(3) .8306(2) -.2080(3) .0125(5) Uani d . 1 . O
O3A .7623(3) .4839(2) -.2697(3) .0132(5) Uani d . 1 . O
O3B .5215(3) .4204(2) -.2342(3) .0118(5) Uani d . 1 . O
O4A 1 .7685(3) .5000 .0154(7) Uani d S 1 . O
H4A 1.0190 .8149(3) .6015 .024(12) Uiso d R 1 . H
O4B 1 .4603(3) .5000 .0188(8) Uani d S 1 . O
H4B 1.0152 .4226(3) .6015 .033(13) Uiso d R 1 . H
N1 .6920(3) .7271(2) .0529(3) .0088(5) Uani d . 1 . N
H1 .6484(3) .7602(2) .1222(3) .014(9) Uiso d R 1 . H
N2 .5710(2) .6269(3) -.2573(3) .0086(4) Uani d . 1 . N
H2 .4778(2) .6241(3) -.3010(3) .017(8) Uiso d R 1 . H
N3 .6928(3) .5092(2) .0300(3) .0098(5) Uani d . 1 . N
H3 .6512(3) .4938(2) .0826(3) .06(2) Uiso d R 1 . H

loop_
_atom_type_symbol
_atom_type_description
_atom_type_scat_dispersion_real
_atom_type_scat_dispersion_imag
_atom_type_scat_source
N N 0.0061 0.0033 'International Tables Vol C Tables 4.2.6.8 and 6.1.1.4'
H H 0.0000 0.0000 'International Tables Vol C Tables 4.2.6.8 and 6.1.1.4'
O O 0.0106 0.0060 'International Tables Vol C Tables 4.2.6.8 and 6.1.1.4'
Na Na 0.0362 0.0249 'International Tables Vol C Tables 4.2.6.8 and 6.1.1.4'
P P 0.1023 0.0942 'International Tables Vol C Tables 4.2.6.8 and 6.1.1.4'

loop_
_geom_angle_atom_site_label_1
_geom_angle_atom_site_label_2
_geom_angle_atom_site_label_3
_geom_angle_site_symmetry_1
_geom_angle_site_symmetry_3
_geom_angle
_geom_angle_publ_flag
O1B P1 O1A . . 119.83(10) yes
O1B P1 N1 . . 108.76(13) yes
O1A P1 N1 . . 108.38(15) yes
O1B P1 N3 . . 105.46(14) yes
O1A P1 N3 . . 107.9(2) yes
N1 P1 N3 . . 105.63(10) yes
O1B P1 Na3 . . 127.01(9) ?
O1A P1 Na3 . . 39.35(11) ?
N1 P1 Na3 . . 123.74(10) ?
N3 P1 Na3 . . 68.84(11) ?
O1B P1 Na4 . 1_556 41.56(9) ?
O1A P1 Na4 . 1_556 110.31(10) ?
N1 P1 Na4 . 1_556 140.21(11) ?
N3 P1 Na4 . 1_556 70.79(10) ?
Na3 P1 Na4 . 1_556 92.78(4) ?
O1B P1 Na2 . . 134.28(9) ?
O1A P1 Na2 . . 38.65(11) ?
N1 P1 Na2 . . 69.73(11) ?
N3 P1 Na2 . . 119.17(11) ?
Na3 P1 Na2 . . 66.75(3) ?
Na4 P1 Na2 1_556 . 147.95(4) ?
O1B P1 Na1 . . 31.33(8) ?
O1A P1 Na1 . . 89.42(7) ?
N1 P1 Na1 . . 116.36(10) ?
N3 P1 Na1 . . 126.44(11) ?
Na3 P1 Na1 . . 108.65(3) ?
Na4 P1 Na1 1_556 . 55.72(4) ?
Na2 P1 Na1 . . 106.00(3) ?
O1B P1 H3 . . 85.57(12) ?
O1A P1 H3 . . 123.6(2) ?
N1 P1 H3 . . 108.59(10) ?
N3 P1 H3 . . 20.44(4) ?
Na3 P1 H3 . . 84.47(10) ?
Na4 P1 H3 1_556 . 55.14(8) ?
Na2 P1 H3 . . 139.56(9) ?
Na1 P1 H3 . . 109.94(9) ?
O2B P2 O2A . . 118.87(14) yes
O2B P2 N2 . . 107.60(14) yes
O2A P2 N2 . . 108.64(12) yes
O2B P2 N1 . . 106.59(14) yes
O2A P2 N1 . . 108.49(14) yes
N2 P2 N1 . . 105.92(13) yes
O2B P2 Na4 . 4_654 80.21(10) ?
O2A P2 Na4 . 4_654 38.97(9) ?
N2 P2 Na4 . 4_654 120.27(8) ?
N1 P2 Na4 . 4_654 128.98(11) ?
O2B P2 Na2 . . 129.54(11) ?
O2A P2 Na2 . . 40.59(8) ?
N2 P2 Na2 . . 122.36(9) ?
N1 P2 Na2 . . 67.98(11) ?
Na4 P2 Na2 4_654 . 69.62(3) ?
O3A P3 O3B . . 117.99(14) yes
O3A P3 N3 . . 109.0(2) yes
O3B P3 N3 . . 105.98(14) yes
O3A P3 N2 . . 109.61(12) yes
O3B P3 N2 . . 108.12(14) yes
N3 P3 N2 . . 105.38(13) yes
O3A P3 Na4 . . 38.75(10) ?
O3B P3 Na4 . . 86.87(9) ?
N3 P3 Na4 . . 144.53(12) ?
N2 P3 Na4 . . 101.46(8) ?
O3A P3 Na1 . 1_554 35.31(9) ?
O3B P3 Na1 . 1_554 141.30(10) ?
N3 P3 Na1 . 1_554 109.99(12) ?
N2 P3 Na1 . 1_554 75.70(8) ?
Na4 P3 Na1 . 1_554 55.31(3) ?
O1B Na1 O1A . 2_756 159.84(9) ?
O1B Na1 O3A . 1_556 91.28(9) ?
O1A Na1 O3A 2_756 1_556 94.41(9) ?
O1B Na1 O2A . 1_556 106.91(9) ?
O1A Na1 O2A 2_756 1_556 92.27(9) ?
O3A Na1 O2A 1_556 1_556 91.56(7) ?
O1B Na1 O4A . . 88.99(6) ?
O1A Na1 O4A 2_756 . 85.20(7) ?
O3A Na1 O4A 1_556 . 179.50(9) ?
O2A Na1 O4A 1_556 . 88.76(9) ?
O1B Na1 O4B . . 79.34(6) ?
O1A Na1 O4B 2_756 . 82.27(7) ?
O3A Na1 O4B 1_556 . 82.34(9) ?
O2A Na1 O4B 1_556 . 171.44(8) ?
O4A Na1 O4B . . 97.30(7) ?
O1B Na1 Na4 . 1_556 49.84(6) ?
O1A Na1 Na4 2_756 1_556 123.43(10) ?
O3A Na1 Na4 1_556 1_556 48.88(7) ?
O2A Na1 Na4 1_556 1_556 123.92(7) ?
O4A Na1 Na4 . 1_556 131.15(6) ?
O4B Na1 Na4 . 1_556 55.55(5) ?
O1B Na1 Na1 . 2_756 81.42(6) ?
O1A Na1 Na1 2_756 2_756 80.57(5) ?
O3A Na1 Na1 1_556 2_756 133.04(7) ?
O2A Na1 Na1 1_556 2_756 135.03(7) ?
O4A Na1 Na1 . 2_756 46.60(6) ?
O4B Na1 Na1 . 2_756 50.70(5) ?
Na4 Na1 Na1 1_556 2_756 95.68(4) ?
O1B Na1 Na2 . 1_556 152.12(8) ?
O1A Na1 Na2 2_756 1_556 45.18(7) ?
O3A Na1 Na2 1_556 1_556 99.25(7) ?
O2A Na1 Na2 1_556 1_556 47.50(6) ?
O4A Na1 Na2 . 1_556 80.69(5) ?
O4B Na1 Na2 . 1_556 127.45(4) ?
Na4 Na1 Na2 1_556 1_556 148.03(5) ?
Na1 Na1 Na2 2_756 1_556 108.61(4) ?
O1B Na1 P1 . . 19.84(5) ?
O1A Na1 P1 2_756 . 142.34(6) ?
O3A Na1 P1 1_556 . 107.42(7) ?
O2A Na1 P1 1_556 . 116.73(7) ?
O4A Na1 P1 . . 72.76(4) ?
O4B Na1 P1 . . 71.07(3) ?
Na4 Na1 P1 1_556 . 60.65(3) ?
Na1 Na1 P1 2_756 . 62.04(3) ?
Na2 Na1 P1 1_556 . 149.87(6) ?
O1B Na1 P3 . 1_556 91.34(6) ?
O1A Na1 P3 2_756 1_556 100.94(6) ?
O3A Na1 P3 1_556 1_556 21.42(6) ?
O2A Na1 P3 1_556 1_556 71.06(6) ?
O4A Na1 P3 . 1_556 159.00(8) ?
O4B Na1 P3 . 1_556 103.39(7) ?
Na4 Na1 P3 1_556 1_556 61.47(4) ?
Na1 Na1 P3 2_756 1_556 153.90(3) ?
Na2 Na1 P3 1_556 1_556 89.42(3) ?
P1 Na1 P3 . 1_556 110.61(4) ?
O1B Na1 Na3 . 1_556 137.76(8) ?
O1A Na1 Na3 2_756 1_556 42.94(7) ?
O3A Na1 Na3 1_556 1_556 51.53(6) ?
O2A Na1 Na3 1_556 1_556 94.82(6) ?
O4A Na1 Na3 . 1_556 128.06(4) ?
O4B Na1 Na3 . 1_556 76.69(5) ?
Na4 Na1 Na3 1_556 1_556 87.95(5) ?
Na1 Na1 Na3 2_756 1_556 108.20(4) ?
Na2 Na1 Na3 1_556 1_556 65.22(3) ?
P1 Na1 Na3 . 1_556 143.94(6) ?
P3 Na1 Na3 1_556 1_556 61.67(3) ?
O1A Na2 O1A 2_755 . 77.87(12) ?
O1A Na2 O2A 2_755 2_755 88.17(7) ?
O1A Na2 O2A . 2_755 88.07(7) ?
O1A Na2 O2A 2_755 . 88.07(7) ?
O1A Na2 O2A . . 88.17(7) ?
O2A Na2 O2A 2_755 . 175.17(13) ?
O1A Na2 O3B 2_755 4_655 162.84(7) ?
O1A Na2 O3B . 4_655 97.77(7) ?
O2A Na2 O3B 2_755 4_655 75.02(7) ?
O2A Na2 O3B . 4_655 108.51(8) ?
O1A Na2 O3B 2_755 3 97.77(7) ?
O1A Na2 O3B . 3 162.84(7) ?
O2A Na2 O3B 2_755 3 108.51(8) ?
O2A Na2 O3B . 3 75.02(7) ?
O3B Na2 O3B 4_655 3 90.98(12) ?
O1A Na2 P1 2_755 2_755 22.92(5) ?
O1A Na2 P1 . 2_755 92.77(8) ?
O2A Na2 P1 2_755 2_755 71.16(6) ?
O2A Na2 P1 . 2_755 106.01(6) ?
O3B Na2 P1 4_655 2_755 144.12(6) ?
O3B Na2 P1 3 2_755 88.64(6) ?
O1A Na2 P1 2_755 . 92.78(8) ?
O1A Na2 P1 . . 22.92(5) ?
O2A Na2 P1 2_755 . 106.01(6) ?
O2A Na2 P1 . . 71.16(6) ?
O3B Na2 P1 4_655 . 88.64(6) ?
O3B Na2 P1 3 . 144.12(6) ?
P1 Na2 P1 2_755 . 111.76(6) ?
O1A Na2 Na1 2_755 1_554 43.57(5) ?
O1A Na2 Na1 . 1_554 84.75(7) ?
O2A Na2 Na1 2_755 1_554 131.64(7) ?
O2A Na2 Na1 . 1_554 44.87(6) ?
O3B Na2 Na1 4_655 1_554 153.34(6) ?
O3B Na2 Na1 3 1_554 80.89(5) ?
P1 Na2 Na1 2_755 1_554 61.56(3) ?
P1 Na2 Na1 . 1_554 83.56(4) ?
O1A Na2 Na1 2_755 2_756 84.75(7) ?
O1A Na2 Na1 . 2_756 43.57(5) ?
O2A Na2 Na1 2_755 2_756 44.88(6) ?
O2A Na2 Na1 . 2_756 131.64(7) ?
O3B Na2 Na1 4_655 2_756 80.89(5) ?
O3B Na2 Na1 3 2_756 153.34(6) ?
P1 Na2 Na1 2_755 2_756 83.56(4) ?
P1 Na2 Na1 . 2_756 61.56(3) ?
Na1 Na2 Na1 1_554 2_756 116.73(7) ?
O1A Na2 P2 2_755 . 99.75(6) ?
O1A Na2 P2 . . 71.65(5) ?
O2A Na2 P2 2_755 . 155.90(6) ?
O2A Na2 P2 . . 22.97(5) ?
O3B Na2 P2 4_655 . 94.47(6) ?
O3B Na2 P2 3 . 93.04(6) ?
P1 Na2 P2 2_755 . 121.38(4) ?
P1 Na2 P2 . . 51.27(2) ?
Na1 Na2 P2 1_554 . 60.97(3) ?
Na1 Na2 P2 2_756 . 112.78(4) ?
O1A Na2 P2 2_755 2_755 71.65(5) ?
O1A Na2 P2 . 2_755 99.75(6) ?
O2A Na2 P2 2_755 2_755 22.97(5) ?
O2A Na2 P2 . 2_755 155.90(6) ?
O3B Na2 P2 4_655 2_755 93.04(6) ?
O3B Na2 P2 3 2_755 94.47(6) ?
P1 Na2 P2 2_755 2_755 51.27(2) ?
P1 Na2 P2 . 2_755 121.38(4) ?
Na1 Na2 P2 1_554 2_755 112.78(4) ?
Na1 Na2 P2 2_756 2_755 60.97(3) ?
P2 Na2 P2 . 2_755 169.27(7) ?
O1A Na3 O1A . 2_755 79.31(12) ?
O1A Na3 O2B . 4_645 96.43(8) ?
O1A Na3 O2B 2_755 4_645 165.98(7) ?
O1A Na3 O2B . 3_545 165.98(7) ?
O1A Na3 O2B 2_755 3_545 96.43(8) ?
O2B Na3 O2B 4_645 3_545 90.69(14) ?
O1A Na3 O3A . 2_755 85.16(7) ?
O1A Na3 O3A 2_755 2_755 88.84(7) ?
O2B Na3 O3A 4_645 2_755 77.44(8) ?
O2B Na3 O3A 3_545 2_755 108.24(8) ?
O1A Na3 O3A . . 88.84(7) ?
O1A Na3 O3A 2_755 . 85.16(7) ?
O2B Na3 O3A 4_645 . 108.24(8) ?
O2B Na3 O3A 3_545 . 77.44(8) ?
O3A Na3 O3A 2_755 . 172.21(13) ?
O1A Na3 P1 . 2_755 94.91(8) ?
O1A Na3 P1 2_755 2_755 23.67(5) ?
O2B Na3 P1 4_645 2_755 146.67(6) ?
O2B Na3 P1 3_545 2_755 85.55(6) ?
O3A Na3 P1 2_755 2_755 72.42(6) ?
O3A Na3 P1 . 2_755 103.23(6) ?
O1A Na3 P1 . . 23.67(5) ?
O1A Na3 P1 2_755 . 94.91(8) ?
O2B Na3 P1 4_645 . 85.55(6) ?
O2B Na3 P1 3_545 . 146.67(6) ?
O3A Na3 P1 2_755 . 103.23(6) ?
O3A Na3 P1 . . 72.42(6) ?
P1 Na3 P1 2_755 . 114.75(7) ?
O1A Na3 Na1 . 1_554 83.61(7) ?
O1A Na3 Na1 2_755 1_554 42.24(5) ?
O2B Na3 Na1 4_645 1_554 151.18(6) ?
O2B Na3 Na1 3_545 1_554 84.34(6) ?
O3A Na3 Na1 2_755 1_554 131.03(7) ?
O3A Na3 Na1 . 1_554 42.98(6) ?
P1 Na3 Na1 2_755 1_554 61.35(3) ?
P1 Na3 Na1 . 1_554 83.28(4) ?
O1A Na3 Na1 . 2_756 42.24(5) ?
O1A Na3 Na1 2_755 2_756 83.61(7) ?
O2B Na3 Na1 4_645 2_756 84.34(6) ?
O2B Na3 Na1 3_545 2_756 151.18(6) ?
O3A Na3 Na1 2_755 2_756 42.98(6) ?
O3A Na3 Na1 . 2_756 131.03(7) ?
P1 Na3 Na1 2_755 2_756 83.28(4) ?
P1 Na3 Na1 . 2_756 61.35(3) ?
Na1 Na3 Na1 1_554 2_756 112.84(7) ?
O1A Na3 Na2 . . 39.66(6) ?
O1A Na3 Na2 2_755 . 39.66(6) ?
O2B Na3 Na2 4_645 . 134.66(7) ?
O2B Na3 Na2 3_545 . 134.66(7) ?
O3A Na3 Na2 2_755 . 86.11(6) ?
O3A Na3 Na2 . . 86.11(6) ?
P1 Na3 Na2 2_755 . 57.37(3) ?
P1 Na3 Na2 . . 57.37(3) ?
Na1 Na3 Na2 1_554 . 56.42(4) ?
Na1 Na3 Na2 2_756 . 56.42(4) ?
O2A Na4 O3A 4_644 . 147.17(10) ?
O2A Na4 O1B 4_644 1_554 123.22(8) ?
O3A Na4 O1B . 1_554 87.30(8) ?
O2A Na4 O3B 4_644 2_654 79.28(9) ?
O3A Na4 O3B . 2_654 118.41(10) ?
O1B Na4 O3B 1_554 2_654 85.68(8) ?
O2A Na4 O4B 4_644 1_554 96.21(9) ?
O3A Na4 O4B . 1_554 79.34(8) ?
O1B Na4 O4B 1_554 1_554 74.61(9) ?
O3B Na4 O4B 2_654 1_554 153.13(9) ?
O2A Na4 O4A 4_644 3_444 76.44(8) ?
O3A Na4 O4A . 3_444 89.30(8) ?
O1B Na4 O4A 1_554 3_444 136.95(9) ?
O3B Na4 O4A 2_654 3_444 58.81(7) ?
O4B Na4 O4A 1_554 3_444 146.28(9) ?
O2A Na4 Na1 4_644 1_554 146.55(8) ?
O3A Na4 Na1 . 1_554 48.16(6) ?
O1B Na4 Na1 1_554 1_554 46.05(5) ?
O3B Na4 Na1 2_654 1_554 123.29(8) ?
O4B Na4 Na1 1_554 1_554 52.01(7) ?
O4A Na4 Na1 3_444 1_554 135.11(6) ?
O2A Na4 P1 4_644 1_554 99.38(7) ?
O3A Na4 P1 . 1_554 109.60(7) ?
O1B Na4 P1 1_554 1_554 24.07(5) ?
O3B Na4 P1 2_654 1_554 83.18(7) ?
O4B Na4 P1 1_554 1_554 71.35(6) ?
O4A Na4 P1 3_444 1_554 141.97(5) ?
Na1 Na4 P1 1_554 1_554 63.63(3) ?
O2A Na4 P2 4_644 4_644 23.30(6) ?
O3A Na4 P2 . 4_644 141.57(8) ?
O1B Na4 P2 1_554 4_644 110.50(6) ?
O3B Na4 P2 2_654 4_644 97.31(7) ?
O4B Na4 P2 1_554 4_644 73.53(6) ?
O4A Na4 P2 3_444 4_644 98.36(6) ?
Na1 Na4 P2 1_554 4_644 123.27(5) ?
P1 Na4 P2 1_554 4_644 87.02(4) ?
O2A Na4 P3 4_644 . 145.25(7) ?
O3A Na4 P3 . . 23.02(7) ?
O1B Na4 P3 1_554 . 90.26(6) ?
O3B Na4 P3 2_654 . 95.93(7) ?
O4B Na4 P3 1_554 . 102.13(5) ?
O4A Na4 P3 3_444 . 71.90(5) ?
Na1 Na4 P3 1_554 . 63.23(3) ?
P1 Na4 P3 1_554 . 114.33(4) ?
P2 Na4 P3 4_644 . 156.08(5) ?
O2A Na4 Na1 4_644 4_645 39.80(6) ?
O3A Na4 Na1 . 4_645 113.56(7) ?
O1B Na4 Na1 1_554 4_645 157.29(7) ?
O3B Na4 Na1 2_654 4_645 76.64(7) ?
O4B Na4 Na1 1_554 4_645 116.53(8) ?
O4A Na4 Na1 3_444 4_645 40.69(5) ?
Na1 Na4 Na1 1_554 4_645 156.48(5) ?
P1 Na4 Na1 1_554 4_645 136.84(4) ?
P2 Na4 Na1 4_644 4_645 58.84(3) ?
P3 Na4 Na1 . 4_645 105.48(4) ?
O2A Na4 Na2 4_644 3_444 38.45(6) ?
O3A Na4 Na2 . 3_444 153.86(8) ?
O1B Na4 Na2 1_554 3_444 104.09(6) ?
O3B Na4 Na2 2_654 3_444 41.41(6) ?
O4B Na4 Na2 1_554 3_444 126.13(5) ?
O4A Na4 Na2 3_444 3_444 66.21(3) ?
Na1 Na4 Na2 1_554 3_444 149.91(5) ?
P1 Na4 Na2 1_554 3_444 86.86(4) ?
P2 Na4 Na2 4_644 3_444 56.22(3) ?
P3 Na4 Na2 . 3_444 131.64(4) ?
Na1 Na4 Na2 4_645 3_444 53.21(3) ?
P1 O1A Na1 . 2_756 127.98(10) ?
P1 O1A Na3 . . 116.98(14) ?
Na1 O1A Na3 2_756 . 94.82(8) ?
P1 O1A Na2 . . 118.43(14) ?
Na1 O1A Na2 2_756 . 91.25(8) ?
Na3 O1A Na2 . . 101.41(7) ?
P1 O1B Na1 . . 128.84(12) ?
P1 O1B Na4 . 1_556 114.37(12) ?
Na1 O1B Na4 . 1_556 84.11(8) ?
P2 O2A Na4 . 4_654 117.72(13) ?
P2 O2A Na1 . 1_554 124.15(13) ?
Na4 O2A Na1 4_654 1_554 100.57(9) ?
P2 O2A Na2 . . 116.44(11) ?
Na4 O2A Na2 4_654 . 105.18(10) ?
Na1 O2A Na2 1_554 . 87.63(9) ?
P2 O2B Na3 . 3_455 126.02(13) ?
P3 O3A Na1 . 1_554 123.28(14) ?
P3 O3A Na4 . . 118.23(14) ?
Na1 O3A Na4 1_554 . 82.96(9) ?
P3 O3A Na3 . . 110.38(12) ?
Na1 O3A Na3 1_554 . 85.49(9) ?
Na4 O3A Na3 . . 128.05(11) ?
P3 O3B Na4 . 2_654 135.59(15) ?
P3 O3B Na2 . 3_445 121.09(12) ?
Na4 O3B Na2 2_654 3_445 99.40(9) ?
Na1 O4A Na1 2_756 . 86.80(13) ?
Na1 O4A Na4 2_756 4_655 163.44(7) ?
Na1 O4A Na4 . 4_655 85.27(4) ?
Na1 O4A Na4 2_756 3_556 85.27(4) ?
Na1 O4A Na4 . 3_556 163.44(7) ?
Na4 O4A Na4 4_655 3_556 105.85(11) ?
Na1 O4A H4A 2_756 . 136.47(2) ?
Na1 O4A H4A . . 98.59(5) ?
Na4 O4A H4A 4_655 . 59.35(3) ?
Na4 O4A H4A 3_556 . 77.54(4) ?
Na1 O4B Na1 . 2_756 78.60(11) ?
Na1 O4B Na4 . 1_556 72.43(5) ?
Na1 O4B Na4 2_756 1_556 127.59(9) ?
Na1 O4B Na4 . 2_755 127.59(9) ?
Na1 O4B Na4 2_756 2_755 72.43(5) ?
Na4 O4B Na4 1_556 2_755 157.03(15) ?
Na1 O4B H4B . . 95.62(4) ?
Na1 O4B H4B 2_756 . 135.21(2) ?
Na4 O4B H4B 1_556 . 90.92(4) ?
Na4 O4B H4B 2_755 . 77.06(4) ?
P1 N1 P2 . . 124.3(2) yes
P1 N1 H1 . . 110.04(10) ?
P2 N1 H1 . . 121.07(10) ?
P2 N2 P3 . . 123.72(12) yes
P2 N2 H2 . . 119.08(8) ?
P3 N2 H2 . . 112.01(8) ?
P3 N3 P1 . . 127.0(2) yes
P3 N3 H3 . . 121.22(12) ?
P1 N3 H3 . . 98.13(11) ?

loop_
_geom_bond_atom_site_label_1
_geom_bond_atom_site_label_2
_geom_bond_site_symmetry_2
_geom_bond_distance
_geom_bond_publ_flag
P1 O1B . 1.490(2) yes
P1 O1A . 1.499(2) yes
P1 N1 . 1.665(3) yes
P1 N3 . 1.682(3) yes
P1 Na3 . 3.3265(13) ?
P1 Na4 1_556 3.327(2) ?
P1 Na2 . 3.3841(13) ?
P1 Na1 . 3.4195(11) ?
P1 H3 . 1.896(3) ?
P2 O2B . 1.492(3) yes
P2 O2A . 1.499(3) yes
P2 N2 . 1.673(3) yes
P2 N1 . 1.676(3) yes
P2 Na4 4_654 3.3551(15) ?
P2 Na2 . 3.4400(9) ?
P3 O3A . 1.496(3) yes
P3 O3B . 1.514(2) yes
P3 N3 . 1.658(3) yes
P3 N2 . 1.674(3) yes
P3 Na4 . 3.370(2) ?
P3 Na1 1_554 3.4245(15) ?
Na1 O1B . 2.282(2) ?
Na1 O1A 2_756 2.336(2) ?
Na1 O3A 1_556 2.367(3) ?
Na1 O2A 1_556 2.392(3) ?
Na1 O4A . 2.403(3) ?
Na1 O4B . 2.607(3) ?
Na1 Na4 1_556 3.154(2) ?
Na1 Na1 2_756 3.303(2) ?
Na1 Na2 1_556 3.388(2) ?
Na1 P3 1_556 3.4245(15) ?
Na1 Na3 1_556 3.462(2) ?
Na2 O1A 2_755 2.403(3) ?
Na2 O1A . 2.403(3) ?
Na2 O2A 2_755 2.500(2) ?
Na2 O2A . 2.500(2) ?
Na2 O3B 4_655 2.601(3) ?
Na2 O3B 3 2.601(3) ?
Na2 P1 2_755 3.3841(13) ?
Na2 Na1 1_554 3.388(2) ?
Na2 Na1 2_756 3.388(2) ?
Na2 P2 2_755 3.4401(9) ?
Na3 O1A . 2.367(3) ?
Na3 O1A 2_755 2.367(3) ?
Na3 O2B 4_645 2.399(3) ?
Na3 O2B 3_545 2.399(3) ?
Na3 O3A 2_755 2.719(2) ?
Na3 O3A . 2.719(2) ?
Na3 P1 2_755 3.3265(13) ?
Na3 Na1 1_554 3.462(2) ?
Na3 Na1 2_756 3.462(2) ?
Na4 O2A 4_644 2.384(3) ?
Na4 O3A . 2.394(3) ?
Na4 O1B 1_554 2.423(2) ?
Na4 O3B 2_654 2.485(3) ?
Na4 O4B 1_554 2.728(2) ?
Na4 O4A 3_444 2.984(2) ?
Na4 Na1 1_554 3.154(2) ?
Na4 P1 1_554 3.327(2) ?
Na4 P2 4_644 3.3551(15) ?
Na4 Na1 4_645 3.674(2) ?
Na4 Na2 3_444 3.880(2) ?
O1A Na1 2_756 2.336(2) ?
O1B Na4 1_556 2.423(2) ?
O2A Na4 4_654 2.384(3) ?
O2A Na1 1_554 2.392(3) ?
O2B Na3 3_455 2.399(3) ?
O3A Na1 1_554 2.367(3) ?
O3B Na4 2_654 2.485(3) ?
O3B Na2 3_445 2.601(3) ?
O4A Na1 2_756 2.403(3) ?
O4A Na4 4_655 2.984(2) ?
O4A Na4 3_556 2.984(2) ?
O4A H4A . .94 ?
O4B Na1 2_756 2.607(3) ?
O4B Na4 1_556 2.728(2) ?
O4B Na4 2_755 2.728(2) ?
O4B H4B . .88 ?
N1 H1 . .86 ?
N2 H2 . .90 ?
N3 H3 . .67 ?
